data_4105540
loop_
_publ_author_name
'Wenchao Qu'
'Zhihao Zha'
'Karl Ploessl'
'Brian P. Lieberman'
'Lin Zhu'
'David R. Wise'
'Craig B. Thompson'
'Hank F. Kung'

_publ_section_title
;
 Synthesis of Optically Pure 4-Fluoro-Glutamines as Potential Metabolic
 Imaging Agents for Tumors
;
_journal_name_full 'Journal of the American Chemical Society'
_journal_page_first 1122
_journal_page_last 1133
_journal_paper_doi 10.1021/ja109203d
_journal_volume 133
_journal_year 2011
_chemical_formula_sum 'C5 H9 F N2 O3'
_chemical_formula_weight 164.14
_space_group_IT_number 19
_symmetry_cell_setting orthorhombic
_symmetry_Int_Tables_number 19
_symmetry_space_group_name_Hall 'P 2ac 2ab'
_symmetry_space_group_name_H-M 'P 21 21 21'
_atom_sites_solution_hydrogens geom
_atom_sites_solution_primary direct
_audit_creation_method SHELXL-97
_cell_angle_alpha 90.00
_cell_angle_beta 90.00
_cell_angle_gamma 90.00
_cell_formula_units_Z 4
_cell_length_a 4.9990(12)
_cell_length_b 9.208(3)
_cell_length_c 16.145(4)
_cell_measurement_temperature 143(1)
_cell_volume 743.2(4)
_computing_data_collection 'CrystalClear (Rigaku, 1999)'
_computing_data_reduction 'CrystalClear (Rigaku, 1999)'
_computing_structure_refinement 'SHELXL-97 (Sheldrick, 1997)'
_computing_structure_solution 'SIR97 (Altomare, 1999)'
_diffrn_ambient_temperature 143(1)
_diffrn_measured_fraction_theta_full 0.999
_diffrn_measured_fraction_theta_max 0.999
_diffrn_measurement_device 'CCD Area Detector'
_diffrn_measurement_device_type 'Rigaku Mercury'
_diffrn_measurement_method 'phi and omega rotations'
_diffrn_radiation_monochromator graphite
_diffrn_radiation_source 'rotating anode'
_diffrn_radiation_type MoK\a
_diffrn_radiation_wavelength 0.71073
_diffrn_reflns_av_R_equivalents 0.0239
_diffrn_reflns_av_sigmaI/netI 0.0155
_diffrn_reflns_limit_h_max 5
_diffrn_reflns_limit_h_min -5
_diffrn_reflns_limit_k_max 10
_diffrn_reflns_limit_k_min -10
_diffrn_reflns_limit_l_max 19
_diffrn_reflns_limit_l_min -19
_diffrn_reflns_number 7337
_diffrn_reflns_theta_full 25.03
_diffrn_reflns_theta_max 25.03
_diffrn_reflns_theta_min 2.52
_exptl_absorpt_coefficient_mu 0.135
_exptl_absorpt_correction_T_max 1.0000
_exptl_absorpt_correction_T_min 0.8692
_exptl_absorpt_correction_type multi-scan
_exptl_crystal_density_diffrn 1.467
_exptl_crystal_F_000 344
_exptl_crystal_size_max 0.42
_exptl_crystal_size_mid 0.28
_exptl_crystal_size_min 0.04
_refine_diff_density_max 0.132
_refine_diff_density_min -0.180
_refine_diff_density_rms 0.042
_refine_ls_abs_structure_details 'Flack H D (1983), Acta Cryst. A39, 876-881'
_refine_ls_abs_structure_Flack 1.0(10)
_refine_ls_extinction_method none
_refine_ls_goodness_of_fit_ref 1.092
_refine_ls_hydrogen_treatment constr
_refine_ls_matrix_type full
_refine_ls_number_parameters 137
_refine_ls_number_reflns 1302
_refine_ls_number_restraints 0
_refine_ls_restrained_S_all 1.092
_refine_ls_R_factor_all 0.0297
_refine_ls_R_factor_gt 0.0288
_refine_ls_shift/su_max 0.000
_refine_ls_shift/su_mean 0.000
_refine_ls_structure_factor_coef Fsqd
_refine_ls_weighting_details 'calc w=1/[\s^2^(Fo^2^)+(0.0413P)^2^+0.1733P] where P=(Fo^2^+2Fc^2^)/3'
_refine_ls_weighting_scheme calc
_refine_ls_wR_factor_gt 0.0719
_refine_ls_wR_factor_ref 0.0728
_reflns_number_gt 1270
_reflns_number_total 1302
_reflns_threshold_expression >2sigma(I)
_cod_data_source_file ja109203d_si_001.cif
_cod_data_source_block shelxl
_cod_original_cell_volume 743.2(3)
_cod_original_sg_symbol_H-M 'P 21 21 21 '
_cod_database_code 4105540

loop_
_symmetry_equiv_pos_as_xyz
'x, y, z'
'x+1/2, -y+1/2, -z'
'-x, y+1/2, -z+1/2'
'-x+1/2, -y, z+1/2'

loop_
_atom_site_label
_atom_site_type_symbol
_atom_site_fract_x
_atom_site_fract_y
_atom_site_fract_z
_atom_site_U_iso_or_equiv
_atom_site_adp_type
_atom_site_occupancy
_atom_site_symmetry_multiplicity
_atom_site_calc_flag
F1 F 0.3008(2) 0.63301(13) 0.39574(6) 0.0352(3) Uani 1 1 d
O1 O 1.0478(2) 0.64139(13) 0.19540(7) 0.0244(3) Uani 1 1 d
O2 O 0.8063(2) 0.78827(11) 0.27624(7) 0.0248(3) Uani 1 1 d
O3 O 0.8153(2) 0.51804(17) 0.52880(7) 0.0351(3) Uani 1 1 d
N1 N 0.6915(3) 0.42287(15) 0.20172(8) 0.0189(3) Uani 1 1 d
N2 N 0.3697(3) 0.4946(2) 0.53695(10) 0.0352(4) Uani 1 1 d
C1 C 0.8528(3) 0.66794(16) 0.24066(9) 0.0185(3) Uani 1 1 d
C2 C 0.6490(3) 0.54800(16) 0.25872(9) 0.0175(3) Uani 1 1 d
C3 C 0.6660(4) 0.49074(19) 0.34801(9) 0.0226(4) Uani 1 1 d
C4 C 0.5690(4) 0.59746(19) 0.41253(10) 0.0244(4) Uani 1 1 d
C5 C 0.5894(3) 0.53312(19) 0.49870(10) 0.0249(4) Uani 1 1 d
H1A H 0.549(4) 0.355(2) 0.2078(12) 0.028(5) Uiso 1 1 d
H1B H 0.699(5) 0.448(2) 0.1485(14) 0.039(6) Uiso 1 1 d
H1C H 0.853(5) 0.378(2) 0.2117(13) 0.038(6) Uiso 1 1 d
H2 H 0.475(4) 0.5842(18) 0.2475(11) 0.016(4) Uiso 1 1 d
H2A H 0.389(5) 0.455(2) 0.5861(15) 0.040(6) Uiso 1 1 d
H2B H 0.218(5) 0.508(2) 0.5141(14) 0.041(6) Uiso 1 1 d
H3A H 0.846(4) 0.472(2) 0.3598(12) 0.029(5) Uiso 1 1 d
H3B H 0.553(5) 0.406(2) 0.3537(13) 0.035(5) Uiso 1 1 d
H4 H 0.673(5) 0.692(2) 0.4114(12) 0.036(5) Uiso 1 1 d

loop_
_atom_site_aniso_label
_atom_site_aniso_U_11
_atom_site_aniso_U_22
_atom_site_aniso_U_33
_atom_site_aniso_U_23
_atom_site_aniso_U_13
_atom_site_aniso_U_12
F1 0.0275(6) 0.0544(6) 0.0238(5) 0.0049(4) -0.0001(4) 0.0155(5)
O1 0.0195(6) 0.0286(6) 0.0251(6) -0.0038(5) 0.0055(5) -0.0028(5)
O2 0.0236(6) 0.0195(5) 0.0314(6) -0.0039(5) 0.0026(5) -0.0002(5)
O3 0.0178(6) 0.0688(9) 0.0188(5) 0.0028(5) -0.0005(5) 0.0010(7)
N1 0.0200(8) 0.0206(6) 0.0162(7) -0.0022(5) 0.0002(6) -0.0024(6)
N2 0.0188(8) 0.0657(11) 0.0210(8) 0.0125(8) -0.0018(6) 0.0008(8)
C1 0.0177(9) 0.0221(7) 0.0158(7) 0.0018(6) -0.0034(6) 0.0014(6)
C2 0.0162(8) 0.0200(7) 0.0163(7) -0.0008(6) -0.0001(6) 0.0012(6)
C3 0.0232(9) 0.0266(8) 0.0180(8) 0.0021(6) 0.0012(7) 0.0009(8)
C4 0.0207(9) 0.0309(9) 0.0216(8) -0.0005(7) 0.0002(7) 0.0014(8)
C5 0.0187(9) 0.0370(9) 0.0190(8) -0.0019(7) 0.0008(6) 0.0008(7)

loop_
_atom_type_symbol
_atom_type_description
_atom_type_scat_dispersion_real
_atom_type_scat_dispersion_imag
_atom_type_scat_source
C C 0.0033 0.0016 'International Tables Vol C Tables 4.2.6.8 and 6.1.1.4'
H H 0.0000 0.0000 'International Tables Vol C Tables 4.2.6.8 and 6.1.1.4'
N N 0.0061 0.0033 'International Tables Vol C Tables 4.2.6.8 and 6.1.1.4'
O O 0.0106 0.0060 'International Tables Vol C Tables 4.2.6.8 and 6.1.1.4'
F F 0.0171 0.0103 'International Tables Vol C Tables 4.2.6.8 and 6.1.1.4'

loop_
_geom_angle_atom_site_label_1
_geom_angle_atom_site_label_2
_geom_angle_atom_site_label_3
_geom_angle
C2 N1 H1A 109.8(12)
C2 N1 H1B 113.8(13)
H1A N1 H1B 107.4(18)
C2 N1 H1C 111.1(14)
H1A N1 H1C 110.2(17)
H1B N1 H1C 104.3(19)
C5 N2 H2A 116.5(15)
C5 N2 H2B 120.4(15)
H2A N2 H2B 123(2)
O1 C1 O2 125.54(15)
O1 C1 C2 119.49(13)
O2 C1 C2 114.95(14)
N1 C2 C1 110.22(13)
N1 C2 C3 107.82(13)
C1 C2 C3 112.91(13)
N1 C2 H2 106.5(10)
C1 C2 H2 108.7(10)
C3 C2 H2 110.4(11)
C4 C3 C2 113.91(14)
C4 C3 H3A 106.7(12)
C2 C3 H3A 107.8(12)
C4 C3 H3B 105.8(13)
C2 C3 H3B 109.4(13)
H3A C3 H3B 113.3(18)
F1 C4 C3 108.93(14)
F1 C4 C5 109.39(13)
C3 C4 C5 110.90(14)
F1 C4 H4 106.6(12)
C3 C4 H4 112.4(12)
C5 C4 H4 108.5(11)
O3 C5 N2 123.38(15)
O3 C5 C4 117.77(14)
N2 C5 C4 118.85(15)

loop_
_geom_bond_atom_site_label_1
_geom_bond_atom_site_label_2
_geom_bond_distance
F1 C4 1.406(2)
O1 C1 1.2427(19)
O2 C1 1.2695(19)
O3 C5 1.237(2)
N1 C2 1.4898(19)
N1 H1A 0.95(2)
N1 H1B 0.89(2)
N1 H1C 0.92(2)
N2 C5 1.309(2)
N2 H2A 0.88(2)
N2 H2B 0.85(3)
C1 C2 1.530(2)
C2 C3 1.537(2)
C2 H2 0.95(2)
C3 C4 1.512(2)
C3 H3A 0.94(2)
C3 H3B 0.97(2)
C4 C5 1.515(2)
C4 H4 1.01(2)

loop_
_geom_hbond_atom_site_label_D
_geom_hbond_atom_site_label_H
_geom_hbond_atom_site_label_A
_geom_hbond_distance_DH
_geom_hbond_distance_HA
_geom_hbond_distance_DA
_geom_hbond_angle_DHA
_geom_hbond_site_symmetry_A
N1 H1A O2 0.95(2) 1.90(2) 2.803(2) 157.7(17) 3_645
N1 H1B O3 0.89(2) 1.96(2) 2.8444(18) 173(2) 4_664
N1 H1C O2 0.92(2) 1.90(2) 2.822(2) 175.7(19) 3_745
N2 H2A O1 0.88(2) 2.00(2) 2.878(2) 177(2) 4_665
N2 H2B O3 0.85(3) 2.03(3) 2.783(2) 147(2) 1_455
